data_7029712
loop_
_publ_author_name
'Zheng, Xiaofang'
'Huang, Yumei'
'Duan, Jingui'
'Wang, Chenggang'
'Wen, Lili'
'Zhao, Jinbo'
'Li, Dongfeng'

_publ_section_title
;
 A microporous Zn(ii)-MOF with open metal sites: structure and selective
 adsorption properties.
;
_journal_issue 22
_journal_name_full 'Dalton transactions (Cambridge, England : 2003)'
_journal_page_first 8311
_journal_page_last 8317
_journal_paper_doi 10.1039/c4dt00307a
_journal_volume 43
_journal_year 2014
_chemical_formula_sum 'C14 H14 N4 O5 Zn'
_chemical_formula_weight 383.66
_chemical_name_systematic
; 
 ? 
;
_space_group_IT_number 19
_symmetry_cell_setting orthorhombic
_symmetry_space_group_name_Hall 'P 2ac 2ab'
_symmetry_space_group_name_H-M 'P 21 21 21'
_atom_sites_solution_hydrogens geom
_atom_sites_solution_primary direct
_atom_sites_solution_secondary difmap
_audit_creation_method SHELXL-97
_cell_angle_alpha 90.00
_cell_angle_beta 90.00
_cell_angle_gamma 90.00
_cell_formula_units_Z 4
_cell_length_a 8.902(2)
_cell_length_b 11.887(3)
_cell_length_c 14.757(4)
_cell_measurement_temperature 296(2)
_cell_volume 1561.6(7)
_computing_cell_refinement SMART
_computing_data_collection 'SMART (Bruker, 2000)'
_computing_data_reduction 'SAINT (Bruker, 2000)'
_computing_molecular_graphics SHELXTL
_computing_publication_material SHELXTL
_computing_structure_refinement SHELXTL
_computing_structure_solution 'SHELXTL (Bruker, 2000)'
_diffrn_ambient_temperature 296(2)
_diffrn_measured_fraction_theta_full 0.999
_diffrn_measured_fraction_theta_max 0.999
_diffrn_radiation_monochromator graphite
_diffrn_radiation_source 'fine-focus sealed tube'
_diffrn_radiation_type MoK\a
_diffrn_radiation_wavelength 0.71073
_diffrn_reflns_av_R_equivalents 0.0231
_diffrn_reflns_av_sigmaI/netI 0.0335
_diffrn_reflns_limit_h_max 10
_diffrn_reflns_limit_h_min -10
_diffrn_reflns_limit_k_max 13
_diffrn_reflns_limit_k_min -14
_diffrn_reflns_limit_l_max 17
_diffrn_reflns_limit_l_min -17
_diffrn_reflns_number 11359
_diffrn_reflns_theta_full 25.50
_diffrn_reflns_theta_max 25.50
_diffrn_reflns_theta_min 2.20
_exptl_absorpt_coefficient_mu 1.606
_exptl_absorpt_correction_T_max 0.786
_exptl_absorpt_correction_T_min 0.756
_exptl_absorpt_correction_type multi-scan
_exptl_absorpt_process_details 'SADABS; Bruker, 2000'
_exptl_crystal_density_diffrn 1.632
_exptl_crystal_density_method 'not measured'
_exptl_crystal_F_000 784
_exptl_crystal_size_max 0.18
_exptl_crystal_size_mid 0.16
_exptl_crystal_size_min 0.15
_refine_diff_density_max 0.341
_refine_diff_density_min -0.307
_refine_diff_density_rms 0.092
_refine_ls_abs_structure_details 'Flack H D (1983), Acta Cryst. A39, 876-881'
_refine_ls_abs_structure_Flack 0.003(13)
_refine_ls_extinction_method none
_refine_ls_goodness_of_fit_ref 1.235
_refine_ls_hydrogen_treatment constr
_refine_ls_matrix_type full
_refine_ls_number_parameters 221
_refine_ls_number_reflns 2896
_refine_ls_number_restraints 0
_refine_ls_restrained_S_all 1.235
_refine_ls_R_factor_all 0.0266
_refine_ls_R_factor_gt 0.0234
_refine_ls_shift/su_max 0.001
_refine_ls_shift/su_mean 0.000
_refine_ls_structure_factor_coef Fsqd
_refine_ls_weighting_details 'calc w=1/[\s^2^(Fo^2^)+(0.0487P)^2^+0.3754P] where P=(Fo^2^+2Fc^2^)/3'
_refine_ls_weighting_scheme calc
_refine_ls_wR_factor_gt 0.0677
_refine_ls_wR_factor_ref 0.0851
_reflns_number_gt 2813
_reflns_number_total 2896
_reflns_threshold_expression >2sigma(I)
_cod_data_source_file c4dt00307a2.cif
_cod_data_source_block mo_120227e_0m
_cod_depositor_comments
;
The following automatic conversions were performed:

'_symmetry_cell_setting' value 'Orthorhombic' changed to
'orthorhombic' according to
/usr/data/users/saulius/crontab/automatic-downloads/rss-feeds/RSC/lib/dictionaries/cif_core.dic
dictionary named 'cif_core.dic' version 2.4.2 from
2011-04-26.

'_refine_ls_hydrogen_treatment' value 'CONSTR' changed
to 'constr' according to
/usr/data/users/saulius/crontab/automatic-downloads/rss-feeds/RSC/lib/dictionaries/cif_core.dic
dictionary named 'cif_core.dic' version 2.4.2 from 2011-04-26.

Automatic conversion script
Id: cif_fix_values 2281 2013-09-26 08:29:07Z andrius 

 Adding full bibliography for 7029712.cif.
;
_cod_original_sg_symbol_H-M P212121
_cod_database_code 7029712

loop_
_symmetry_equiv_pos_as_xyz
'x, y, z'
'-x+1/2, -y, z+1/2'
'-x, y+1/2, -z+1/2'
'x+1/2, -y+1/2, -z'

loop_
_atom_site_label
_atom_site_type_symbol
_atom_site_fract_x
_atom_site_fract_y
_atom_site_fract_z
_atom_site_U_iso_or_equiv
_atom_site_adp_type
_atom_site_occupancy
_atom_site_symmetry_multiplicity
_atom_site_calc_flag
_atom_site_refinement_flags
O4 O 0.7535(2) 0.26376(18) 0.30066(14) 0.0267(5) Uani 1 1 d .
C4 C 0.6849(4) 0.1835(2) 0.33402(18) 0.0255(6) Uani 1 1 d .
N5 N 0.6226(3) 0.5021(2) 0.77791(17) 0.0271(6) Uani 1 1 d .
C9 C 0.6041(4) 0.3905(3) 0.7899(2) 0.0313(7) Uani 1 1 d .
H9 H 0.6036 0.3622 0.8487 0.038 Uiso 1 1 calc R
C8 C 0.6202(4) 0.5393(3) 0.6913(2) 0.0297(7) Uani 1 1 d .
H8 H 0.6321 0.6159 0.6811 0.036 Uiso 1 1 calc R
C3 C 0.6227(4) 0.1966(2) 0.42687(19) 0.0217(6) Uani 1 1 d .
C7 C 0.6013(4) 0.4706(2) 0.6182(2) 0.0288(7) Uani 1 1 d .
H7 H 0.5981 0.5008 0.5601 0.035 Uiso 1 1 calc R
Zn1 Zn 0.29642(4) 0.10087(3) 0.61256(2) 0.02156(12) Uani 1 1 d .
O1 O 0.3664(3) -0.01949(18) 0.51193(14) 0.0269(5) Uani 1 1 d .
N3 N 0.4995(3) 0.1798(2) 0.55729(15) 0.0201(5) Uani 1 1 d .
O2 O 0.4922(3) -0.03092(18) 0.38229(17) 0.0381(6) Uani 1 1 d .
H2 H 0.5242 0.0150 0.3456 0.057 Uiso 1 1 calc R
C6 C 0.5869(3) 0.3547(3) 0.63084(18) 0.0224(6) Uani 1 1 d .
C13 C -0.0319(3) -0.0059(3) 0.6186(2) 0.0290(7) Uani 1 1 d .
C5 C 0.5770(3) 0.2763(2) 0.55345(19) 0.0207(6) Uani 1 1 d .
O3 O 0.6617(3) 0.0905(2) 0.29418(16) 0.0439(7) Uani 1 1 d .
C2 C 0.5272(3) 0.1290(2) 0.47693(19) 0.0201(6) Uani 1 1 d .
C1 C 0.4579(4) 0.0199(2) 0.45697(19) 0.0232(6) Uani 1 1 d .
C10 C 0.5859(4) 0.3161(3) 0.7186(2) 0.0289(7) Uani 1 1 d .
H10 H 0.5730 0.2397 0.7301 0.035 Uiso 1 1 calc R
N4 N 0.6565(3) 0.2910(2) 0.47625(16) 0.0216(5) Uani 1 1 d .
N6 N -0.0961(4) -0.0982(3) 0.5862(2) 0.0467(8) Uani 1 1 d .
C14 C -0.1305(5) 0.0929(4) 0.6414(3) 0.0544(11) Uani 1 1 d .
H14A H -0.0747 0.1459 0.6772 0.082 Uiso 1 1 calc R
H14B H -0.2162 0.0675 0.6752 0.082 Uiso 1 1 calc R
H14C H -0.1635 0.1285 0.5865 0.082 Uiso 1 1 calc R
C12 C -0.2577(6) -0.1142(6) 0.5795(5) 0.0816(18) Uani 1 1 d .
H12A H -0.2904 -0.1650 0.6260 0.122 Uiso 1 1 calc R
H12B H -0.2819 -0.1450 0.5211 0.122 Uiso 1 1 calc R
H12C H -0.3074 -0.0431 0.5868 0.122 Uiso 1 1 calc R
C11 C -0.0039(7) -0.1961(4) 0.5695(5) 0.090(2) Uani 1 1 d .
H11A H 0.0959 -0.1727 0.5535 0.134 Uiso 1 1 calc R
H11B H -0.0462 -0.2391 0.5206 0.134 Uiso 1 1 calc R
H11C H -0.0001 -0.2417 0.6231 0.134 Uiso 1 1 calc R
O5 O 0.1038(3) -0.0017(2) 0.62998(19) 0.0446(7) Uani 1 1 d .

loop_
_atom_site_aniso_label
_atom_site_aniso_U_11
_atom_site_aniso_U_22
_atom_site_aniso_U_33
_atom_site_aniso_U_23
_atom_site_aniso_U_13
_atom_site_aniso_U_12
O4 0.0340(12) 0.0265(11) 0.0195(10) 0.0000(8) 0.0045(8) -0.0072(9)
C4 0.0343(17) 0.0271(15) 0.0152(13) -0.0023(11) 0.0041(12) -0.0019(14)
N5 0.0364(15) 0.0231(13) 0.0218(13) -0.0056(10) 0.0040(11) -0.0033(12)
C9 0.0486(18) 0.0271(16) 0.0182(13) -0.0001(12) 0.0021(13) -0.0082(16)
C8 0.047(2) 0.0193(15) 0.0223(15) -0.0004(12) -0.0002(14) -0.0013(14)
C3 0.0333(15) 0.0140(13) 0.0177(13) -0.0013(10) 0.0017(11) -0.0030(12)
C7 0.0442(18) 0.0207(14) 0.0216(14) 0.0001(13) 0.0031(14) -0.0016(13)
Zn1 0.02686(18) 0.01901(17) 0.01883(17) 0.00303(13) 0.00038(13) 0.00190(13)
O1 0.0401(13) 0.0196(10) 0.0211(10) 0.0000(8) 0.0043(10) -0.0063(9)
N3 0.0223(12) 0.0184(12) 0.0196(12) -0.0022(9) 0.0016(9) -0.0018(10)
O2 0.0603(16) 0.0234(11) 0.0306(12) -0.0088(11) 0.0136(12) -0.0156(11)
C6 0.0261(15) 0.0224(14) 0.0187(14) -0.0042(11) 0.0009(11) -0.0042(11)
C13 0.0259(15) 0.0322(17) 0.0290(15) 0.0111(14) 0.0006(14) -0.0014(13)
C5 0.0252(15) 0.0170(13) 0.0198(14) -0.0007(11) -0.0002(11) 0.0013(11)
O3 0.0739(18) 0.0310(12) 0.0269(11) -0.0137(10) 0.0212(11) -0.0164(13)
C2 0.0241(13) 0.0178(14) 0.0185(12) -0.0007(10) 0.0000(11) 0.0010(11)
C1 0.0303(15) 0.0176(14) 0.0216(14) 0.0002(11) 0.0001(12) -0.0023(12)
C10 0.0429(19) 0.0196(14) 0.0243(15) -0.0018(12) -0.0016(13) -0.0077(14)
N4 0.0306(13) 0.0173(11) 0.0168(10) -0.0023(9) 0.0013(9) -0.0015(9)
N6 0.0554(19) 0.0385(17) 0.0461(18) -0.0020(14) -0.0029(15) -0.0079(17)
C14 0.060(2) 0.035(2) 0.068(3) 0.0130(19) 0.016(2) 0.011(2)
C12 0.049(3) 0.088(4) 0.108(4) 0.018(3) -0.035(3) -0.032(3)
C11 0.079(4) 0.042(3) 0.148(6) -0.017(3) 0.020(4) 0.002(3)
O5 0.0367(14) 0.0351(14) 0.0620(18) 0.0195(12) -0.0011(13) -0.0037(11)

loop_
_atom_type_symbol
_atom_type_description
_atom_type_scat_dispersion_real
_atom_type_scat_dispersion_imag
_atom_type_scat_source
C C 0.0033 0.0016 'International Tables Vol C Tables 4.2.6.8 and 6.1.1.4'
H H 0.0000 0.0000 'International Tables Vol C Tables 4.2.6.8 and 6.1.1.4'
N N 0.0061 0.0033 'International Tables Vol C Tables 4.2.6.8 and 6.1.1.4'
O O 0.0106 0.0060 'International Tables Vol C Tables 4.2.6.8 and 6.1.1.4'
Zn Zn 0.2839 1.4301 'International Tables Vol C Tables 4.2.6.8 and 6.1.1.4'

loop_
_geom_angle_atom_site_label_1
_geom_angle_atom_site_label_2
_geom_angle_atom_site_label_3
_geom_angle
_geom_angle_site_symmetry_1
_geom_angle_site_symmetry_3
C4 O4 Zn1 116.13(18) . 4_556
O4 C4 O3 124.7(3) . .
O4 C4 C3 118.1(3) . .
O3 C4 C3 117.2(3) . .
C9 N5 C8 116.3(3) . .
C9 N5 Zn1 119.0(2) . 3_656
C8 N5 Zn1 123.0(2) . 3_656
N5 C9 C10 122.9(3) . .
N5 C8 C7 123.7(3) . .
N4 C3 C2 109.0(3) . .
N4 C3 C4 119.6(3) . .
C2 C3 C4 131.4(3) . .
C8 C7 C6 119.8(3) . .
O4 Zn1 O5 102.74(10) 4_456 .
O4 Zn1 N5 91.21(9) 4_456 3_646
O5 Zn1 N5 82.21(10) . 3_646
O4 Zn1 O1 170.34(9) 4_456 .
O5 Zn1 O1 86.30(10) . .
N5 Zn1 O1 93.41(9) 3_646 .
O4 Zn1 N3 92.82(9) 4_456 .
O5 Zn1 N3 163.26(10) . .
N5 Zn1 N3 103.86(10) 3_646 .
O1 Zn1 N3 77.84(9) . .
O4 Zn1 N4 79.25(8) 4_456 4_456
O5 Zn1 N4 87.17(9) . 4_456
N5 Zn1 N4 163.84(10) 3_646 4_456
O1 Zn1 N4 98.04(9) . 4_456
N3 Zn1 N4 89.73(9) . 4_456
C1 O1 Zn1 112.95(19) . .
C5 N3 C2 104.5(2) . .
C5 N3 Zn1 143.7(2) . .
C2 N3 Zn1 106.60(18) . .
C10 C6 C7 117.2(3) . .
C10 C6 C5 121.2(3) . .
C7 C6 C5 121.7(3) . .
O5 C13 N6 120.7(3) . .
O5 C13 C14 121.0(3) . .
N6 C13 C14 118.4(3) . .
N3 C5 N4 114.6(2) . .
N3 C5 C6 122.6(3) . .
N4 C5 C6 122.6(3) . .
N3 C2 C3 108.8(3) . .
N3 C2 C1 119.6(3) . .
C3 C2 C1 131.7(3) . .
O1 C1 O2 122.4(3) . .
O1 C1 C2 118.6(3) . .
O2 C1 C2 119.0(3) . .
C6 C10 C9 120.2(3) . .
C5 N4 C3 103.1(2) . .
C5 N4 Zn1 150.0(2) . 4_556
C3 N4 Zn1 106.45(18) . 4_556
C13 N6 C11 118.9(4) . .
C13 N6 C12 124.0(4) . .
C11 N6 C12 116.4(5) . .
C13 O5 Zn1 143.9(2) . .

loop_
_geom_bond_atom_site_label_1
_geom_bond_atom_site_label_2
_geom_bond_distance
_geom_bond_site_symmetry_2
O4 C4 1.235(4) .
O4 Zn1 2.092(2) 4_556
C4 O3 1.269(4) .
C4 C3 1.486(4) .
N5 C9 1.349(4) .
N5 C8 1.352(4) .
N5 Zn1 2.124(3) 3_656
C9 C10 1.384(4) .
C8 C7 1.364(4) .
C3 N4 1.372(4) .
C3 C2 1.383(4) .
C7 C6 1.396(4) .
Zn1 O4 2.092(2) 4_456
Zn1 O5 2.120(2) .
Zn1 N5 2.124(3) 3_646
Zn1 O1 2.154(2) .
Zn1 N3 2.194(2) .
Zn1 N4 2.219(2) 4_456
O1 C1 1.241(4) .
N3 C5 1.340(4) .
N3 C2 1.353(4) .
O2 C1 1.293(4) .
C6 C10 1.374(4) .
C6 C5 1.477(4) .
C13 O5 1.221(4) .
C13 N6 1.326(5) .
C13 C14 1.505(5) .
C5 N4 1.352(4) .
C2 C1 1.467(4) .
N4 Zn1 2.219(2) 4_556
N6 C11 1.446(7) .
N6 C12 1.454(6) .
